data_4302160
loop_
_publ_author_name
'Anna-Gay D. Nelson'
'Travis H. Bray'
'Forrest A. Stanley'
'Thomas E. Albrecht-Schmitt'

_publ_section_title
;
Periodic Trends in Actinide Phosphonates: Divergence and Convergence
between Thorium, Uranium, Neptunium, and Plutonium Systems
;
_journal_name_full 'Inorganic Chemistry'
_journal_page_first 4530
_journal_page_last 4535
_journal_paper_doi 10.1021/ic900484w
_journal_volume 48
_journal_year 2009
_chemical_formula_moiety 'C H2 O8 P2 Th'
_chemical_formula_sum 'C H2 O8 P2 Th'
_chemical_formula_weight 436.01
_chemical_name_systematic
; 
 ? 
;
_space_group_IT_number 33
_symmetry_cell_setting orthorhombic
_symmetry_space_group_name_Hall 'P 2c -2n'
_symmetry_space_group_name_H-M 'P n a 21'
_atom_sites_solution_hydrogens geom
_atom_sites_solution_primary direct
_atom_sites_solution_secondary difmap
_audit_creation_method SHELXL-97
_cell_angle_alpha 90.00
_cell_angle_beta 90.00
_cell_angle_gamma 90.00
_cell_formula_units_Z 4
_cell_length_a 8.9658(4)
_cell_length_b 9.7748(5)
_cell_length_c 8.8042(4)
_cell_measurement_reflns_used 1848
_cell_measurement_temperature 193(2)
_cell_measurement_theta_max 28.32
_cell_measurement_theta_min 3.08
_cell_volume 771.59(6)
_computing_cell_refinement 'SMART, SAINT'
_computing_data_collection SMART
_computing_data_reduction SAINT
_computing_molecular_graphics 'SHELXP-97 (Sheldrick, 1997)'
_computing_publication_material 'SHELXCIF-97 (Sheldrick, 2000)'
_computing_structure_refinement 'SHELXL-97 (Sheldrick, 1997)'
_computing_structure_solution 'SHELXS-97 (Sheldrick, 1990)'
_diffrn_ambient_temperature 193(2)
_diffrn_measured_fraction_theta_full 0.997
_diffrn_measured_fraction_theta_max 0.997
_diffrn_measurement_device_type 'Bruker APEX'
_diffrn_measurement_method '0.3 wide /w exposure'
_diffrn_radiation_monochromator graphite
_diffrn_radiation_source 'fine-focus sealed tube'
_diffrn_radiation_type MoK\a
_diffrn_radiation_wavelength 0.71073
_diffrn_reflns_av_R_equivalents 0.0293
_diffrn_reflns_av_sigmaI/netI 0.0392
_diffrn_reflns_limit_h_max 11
_diffrn_reflns_limit_h_min -11
_diffrn_reflns_limit_k_max 12
_diffrn_reflns_limit_k_min -13
_diffrn_reflns_limit_l_max 11
_diffrn_reflns_limit_l_min -11
_diffrn_reflns_number 6862
_diffrn_reflns_theta_full 28.32
_diffrn_reflns_theta_max 28.32
_diffrn_reflns_theta_min 3.08
_diffrn_standards_decay_% 0
_diffrn_standards_interval_count na
_diffrn_standards_interval_time na
_diffrn_standards_number na
_exptl_absorpt_coefficient_mu 19.748
_exptl_absorpt_correction_T_max 0.2449
_exptl_absorpt_correction_T_min 0.1103
_exptl_absorpt_correction_type numerical
_exptl_absorpt_process_details SHELXPREP
_exptl_crystal_colour colorless
_exptl_crystal_density_diffrn 3.753
_exptl_crystal_density_meas ?
_exptl_crystal_density_method 'not measured'
_exptl_crystal_description prism
_exptl_crystal_F_000 768
_exptl_crystal_size_max 0.204
_exptl_crystal_size_mid 0.098
_exptl_crystal_size_min 0.080
_refine_diff_density_max 1.955
_refine_diff_density_min -2.121
_refine_diff_density_rms 0.338
_refine_ls_abs_structure_details 'Flack H D (1983), Acta Cryst. A39, 876-881'
_refine_ls_abs_structure_Flack 0.021(12)
_refine_ls_extinction_coef 0.0047(3)
_refine_ls_extinction_expression Fc^*^=kFc[1+0.001xFc^2^\l^3^/sin(2\q)]^-1/4^
_refine_ls_extinction_method SHELXL
_refine_ls_goodness_of_fit_ref 1.214
_refine_ls_hydrogen_treatment constr
_refine_ls_matrix_type full
_refine_ls_number_parameters 110
_refine_ls_number_reflns 1887
_refine_ls_number_restraints 1
_refine_ls_restrained_S_all 1.214
_refine_ls_R_factor_all 0.0204
_refine_ls_R_factor_gt 0.0193
_refine_ls_shift/su_max 0.001
_refine_ls_shift/su_mean 0.000
_refine_ls_structure_factor_coef Fsqd
_refine_ls_weighting_details 'calc w=1/[\s^2^(Fo^2^)+(0.0418P)^2^+0.0000P] where P=(Fo^2^+2Fc^2^)/3'
_refine_ls_weighting_scheme calc
_refine_ls_wR_factor_gt 0.0527
_refine_ls_wR_factor_ref 0.0748
_reflns_number_gt 1848
_reflns_number_total 1887
_reflns_threshold_expression >2sigma(I)
_cod_data_source_file ic900484w_si_001_5.cif
_cod_data_source_block Th-1
_cod_depositor_comments
;
The following automatic conversions were performed:
'_symmetry_cell_setting' value 'Orthorhombic' changed to 'orthorhombic'
according to '/home/saulius/struct/CIF-dictionaries/cif_core.dic'
dictionary named 'cif_core.dic' version 2.4.1 from 2010-06-29.

Automatic conversion script
Id: cif_fix_enum 1527 2010-12-29 10:47:43Z saulius 

The following automatic conversions were performed:

'_exptl_crystal_density_meas' value 'nm' was changed to '?' - the
value is perceived as not measured.

Automatic conversion script
Id: cif_fix_values 3008 2015-01-20 13:52:24Z robertas 
;
_cod_original_sg_symbol_Hall '-P 2c -2n'
_cod_database_code 4302160

loop_
_symmetry_equiv_pos_as_xyz
'x, y, z'
'-x, -y, z+1/2'
'x+1/2, -y+1/2, z'
'-x+1/2, y+1/2, z+1/2'

loop_
_atom_site_label
_atom_site_type_symbol
_atom_site_fract_x
_atom_site_fract_y
_atom_site_fract_z
_atom_site_U_iso_or_equiv
_atom_site_adp_type
_atom_site_occupancy
_atom_site_symmetry_multiplicity
_atom_site_calc_flag
_atom_site_refinement_flags
_atom_site_disorder_assembly
_atom_site_disorder_group
Th1 Th -0.77466(2) -0.440026(17) -0.28078(9) 0.00636(11) Uani 1 1 d . . .
O1W O -0.6509(7) -0.6812(5) -0.3363(6) 0.0185(12) Uani 1 1 d . . .
O2W O -0.9192(6) -0.6517(5) -0.1517(6) 0.0166(11) Uani 1 1 d . . .
O1 O -0.7389(7) -0.2443(6) -0.1240(7) 0.0118(11) Uani 1 1 d . . .
P1 P -0.67037(19) -0.10379(19) -0.1581(2) 0.0069(3) Uani 1 1 d . . .
O2 O -0.5234(6) -0.1123(5) -0.2477(6) 0.0142(11) Uani 1 1 d . . .
O3 O -0.6409(7) -0.0254(5) -0.0111(6) 0.0159(11) Uani 1 1 d . . .
O4 O -0.8149(7) -0.2397(5) -0.4389(6) 0.0115(10) Uani 1 1 d . . .
P2 P -0.88455(19) -0.09759(18) -0.4255(2) 0.0074(3) Uani 1 1 d . . .
O5 O -1.0524(5) -0.1048(5) -0.3998(6) 0.0105(10) Uani 1 1 d . . .
O6 O -0.8543(6) -0.0126(5) -0.5673(6) 0.0099(9) Uani 1 1 d . . .
C1 C -0.8036(8) -0.0095(7) -0.2618(10) 0.0114(15) Uani 1 1 d . . .
H1A H -0.7562 0.0760 -0.2978 0.014 Uiso 1 1 calc R . .
H1B H -0.8855 0.0166 -0.1921 0.014 Uiso 1 1 calc R . .

loop_
_atom_site_aniso_label
_atom_site_aniso_U_11
_atom_site_aniso_U_22
_atom_site_aniso_U_33
_atom_site_aniso_U_23
_atom_site_aniso_U_13
_atom_site_aniso_U_12
Th1 0.00824(17) 0.00553(15) 0.00532(15) 0.00010(14) 0.00015(19) -0.00013(6)
O1W 0.021(3) 0.018(3) 0.017(3) -0.002(2) 0.005(2) 0.006(2)
O2W 0.008(2) 0.022(3) 0.020(3) 0.004(2) 0.003(2) 0.000(2)
O1 0.023(3) 0.005(3) 0.008(3) 0.000(2) 0.001(2) -0.006(2)
P1 0.0049(8) 0.0084(8) 0.0074(8) -0.0018(7) 0.0000(6) 0.0000(6)
O2 0.011(2) 0.012(2) 0.020(3) -0.0069(18) 0.005(2) -0.0014(19)
O3 0.033(3) 0.007(2) 0.008(2) -0.002(2) 0.000(2) 0.000(3)
O4 0.013(3) 0.009(2) 0.012(2) 0.0004(19) 0.002(2) 0.002(2)
P2 0.0072(7) 0.0084(7) 0.0067(8) 0.0010(6) 0.0010(6) 0.0001(7)
O5 0.003(2) 0.016(2) 0.013(3) -0.0011(19) 0.0006(19) -0.0007(18)
O6 0.010(2) 0.008(2) 0.012(2) 0.006(2) 0.0024(18) 0.0013(19)
C1 0.017(3) 0.008(3) 0.009(4) -0.006(3) 0.000(3) 0.001(2)

loop_
_atom_type_symbol
_atom_type_description
_atom_type_scat_dispersion_real
_atom_type_scat_dispersion_imag
_atom_type_scat_source
C C 0.0033 0.0016 'International Tables Vol C Tables 4.2.6.8 and 6.1.1.4'
H H 0.0000 0.0000 'International Tables Vol C Tables 4.2.6.8 and 6.1.1.4'
O O 0.0106 0.0060 'International Tables Vol C Tables 4.2.6.8 and 6.1.1.4'
P P 0.1023 0.0942 'International Tables Vol C Tables 4.2.6.8 and 6.1.1.4'
Th Th -7.2400 8.8979 'International Tables Vol C Tables 4.2.6.8 and 6.1.1.4'

loop_
_geom_angle_atom_site_label_1
_geom_angle_atom_site_label_2
_geom_angle_atom_site_label_3
_geom_angle
_geom_angle_site_symmetry_1
_geom_angle_site_symmetry_3
_geom_angle_publ_flag
O5 Th1 O2 148.80(17) 3_545 3_445 ?
O5 Th1 O6 89.74(18) 3_545 4_345 ?
O2 Th1 O6 116.59(18) 3_445 4_345 ?
O5 Th1 O3 87.3(2) 3_545 4_344 ?
O2 Th1 O3 82.8(2) 3_445 4_344 ?
O6 Th1 O3 139.60(19) 4_345 4_344 ?
O5 Th1 O1 89.65(19) 3_545 . ?
O2 Th1 O1 83.0(2) 3_445 . ?
O6 Th1 O1 73.1(2) 4_345 . ?
O3 Th1 O1 147.1(2) 4_344 . ?
O5 Th1 O4 73.34(19) 3_545 . ?
O2 Th1 O4 75.53(19) 3_445 . ?
O6 Th1 O4 141.76(18) 4_345 . ?
O3 Th1 O4 74.96(18) 4_344 . ?
O1 Th1 O4 72.81(19) . . ?
O5 Th1 O1W 73.87(18) 3_545 . ?
O2 Th1 O1W 128.71(18) 3_445 . ?
O6 Th1 O1W 70.65(18) 4_345 . ?
O3 Th1 O1W 69.85(19) 4_344 . ?
O1 Th1 O1W 139.9(2) . . ?
O4 Th1 O1W 132.31(18) . . ?
O5 Th1 O2W 139.27(17) 3_545 . ?
O2 Th1 O2W 69.63(16) 3_445 . ?
O6 Th1 O2W 70.28(17) 4_345 . ?
O3 Th1 O2W 86.31(19) 4_344 . ?
O1 Th1 O2W 115.95(19) . . ?
O4 Th1 O2W 142.15(18) . . ?
O1W Th1 O2W 66.18(17) . . ?
P1 O1 Th1 131.3(3) . . ?
O3 P1 O1 110.7(3) . . ?
O3 P1 O2 108.3(3) . . ?
O1 P1 O2 113.2(3) . . ?
O3 P1 C1 107.1(4) . . ?
O1 P1 C1 107.3(4) . . ?
O2 P1 C1 110.1(3) . . ?
P1 O2 Th1 151.8(3) . 3_545 ?
P1 O3 Th1 149.9(4) . 4_355 ?
P2 O4 Th1 138.5(3) . . ?
O5 P2 O6 108.9(3) . . ?
O5 P2 O4 111.9(3) . . ?
O6 P2 O4 111.0(3) . . ?
O5 P2 C1 107.3(3) . . ?
O6 P2 C1 108.6(3) . . ?
O4 P2 C1 109.1(3) . . ?
P2 O5 Th1 156.5(3) . 3_445 ?
P2 O6 Th1 156.9(3) . 4_354 ?
P1 C1 P2 115.5(4) . . ?
P1 C1 H1A 108.4 . . ?
P2 C1 H1A 108.4 . . ?
P1 C1 H1B 108.4 . . ?
P2 C1 H1B 108.4 . . ?
H1A C1 H1B 107.5 . . ?

loop_
_geom_bond_atom_site_label_1
_geom_bond_atom_site_label_2
_geom_bond_distance
_geom_bond_site_symmetry_2
_geom_bond_publ_flag
Th1 O5 2.294(5) 3_545 ?
Th1 O2 2.306(5) 3_445 ?
Th1 O6 2.317(5) 4_345 ?
Th1 O3 2.320(5) 4_344 ?
Th1 O1 2.381(6) . ?
Th1 O4 2.430(5) . ?
Th1 O1W 2.651(5) . ?
Th1 O2W 2.693(5) . ?
O1 P1 1.534(6) . ?
P1 O3 1.527(6) . ?
P1 O2 1.538(5) . ?
P1 C1 1.764(8) . ?
O2 Th1 2.306(5) 3_545 ?
O3 Th1 2.320(5) 4_355 ?
O4 P2 1.527(6) . ?
P2 O5 1.523(5) . ?
P2 O6 1.524(5) . ?
P2 C1 1.828(9) . ?
O5 Th1 2.294(5) 3_445 ?
O6 Th1 2.317(5) 4_354 ?
C1 H1A 0.9900 . ?
C1 H1B 0.9900 . ?
